data_7014921
loop_
_publ_author_name
'Kotzabasaki, Vasiliki'
'Inglis, Ross'
'Siczek, Milosz'
'Lis, Tadeusz'
'Brechin, Euan K.'
'Milios, Constantinos J.'

_publ_section_related_literature
;
?
;
_publ_section_title
;
 Hexametallic manganese clusters with bulky derivatised
 salicylaldoximes.
;
_journal_issue 8
_journal_name_full 'Dalton transactions (Cambridge, England : 2003)'
_journal_page_first 1693
_journal_page_last 1699
_journal_paper_doi 10.1039/c0dt01273d
_journal_volume 40
_journal_year 2011
_chemical_compound_source 'Ross Inglis, RI1308'
_chemical_formula_moiety 'C104 H100 Mn6 N6 O22'
_chemical_formula_sum 'C104 H100 Mn6 N6 O22'
_chemical_formula_weight 2115.53
_space_group_IT_number 2
_symmetry_cell_setting triclinic
_symmetry_space_group_name_Hall '-P 1'
_symmetry_space_group_name_H-M 'P -1'
_atom_sites_solution_hydrogens geom
_atom_sites_solution_primary direct
_audit_creation_date 08-08-04
_audit_creation_method CRYSTALS_ver_12.85
_cell_angle_alpha 116.3910(10)
_cell_angle_beta 90.639(2)
_cell_angle_gamma 117.4650(10)
_cell_formula_units_Z 1
_cell_length_a 13.8863(4)
_cell_length_b 14.4013(4)
_cell_length_c 15.7519(5)
_cell_measurement_reflns_used 9907
_cell_measurement_temperature 150
_cell_measurement_theta_max 31
_cell_measurement_theta_min 3
_cell_volume 2409.38(13)
_computing_cell_refinement 'SAINT (Siemens ,1995)'
_computing_data_collection 'SMART (Siemens, 1993)'
_computing_data_reduction 'SAINT (Siemens ,1995)'
_computing_molecular_graphics 'CAMERON (Watkin et al., 1996)'
_computing_publication_material 'CRYSTALS (Betteridge et al., 2003)'
_computing_structure_refinement 'CRYSTALS (Betteridge et al., 2003)'
_computing_structure_solution 'SIR92 (Altomare et al., 1994)'
_diffrn_ambient_temperature 150
_diffrn_measured_fraction_theta_full 0.996
_diffrn_measured_fraction_theta_max 0.891
_diffrn_measurement_device 'Bruker SMART'
_diffrn_measurement_device_type Area
_diffrn_measurement_method \w
_diffrn_radiation_monochromator graphite
_diffrn_radiation_type 'Mo K\a'
_diffrn_radiation_wavelength 0.71073
_diffrn_reflns_av_R_equivalents 0.049
_diffrn_reflns_limit_h_max 19
_diffrn_reflns_limit_h_min -19
_diffrn_reflns_limit_k_max 19
_diffrn_reflns_limit_k_min -19
_diffrn_reflns_limit_l_max 21
_diffrn_reflns_limit_l_min -21
_diffrn_reflns_number 31740
_diffrn_reflns_theta_full 27.504
_diffrn_reflns_theta_max 30.560
_diffrn_reflns_theta_min 1.976
_diffrn_standards_number 0
_exptl_absorpt_coefficient_mu 0.839
_exptl_absorpt_correction_T_max 0.89
_exptl_absorpt_correction_T_min 0.69
_exptl_absorpt_correction_type multi-scan
_exptl_absorpt_process_details 'SADABS (Siemens, 1996)'
_exptl_crystal_colour 'dark brown'
_exptl_crystal_density_diffrn 1.458
_exptl_crystal_density_method 'not measured'
_exptl_crystal_description rod
_exptl_crystal_F_000 1092
_exptl_crystal_recrystallization_method
;
Diffusion of Et~2~O into MeCN/MeOH solution.
;
_exptl_crystal_size_max 0.35
_exptl_crystal_size_mid 0.14
_exptl_crystal_size_min 0.14
_refine_diff_density_max 1.98
_refine_diff_density_min -0.98
_refine_ls_extinction_method None
_refine_ls_goodness_of_fit_ref 0.9012
_refine_ls_hydrogen_treatment constr
_refine_ls_matrix_type full
_refine_ls_number_parameters 622
_refine_ls_number_reflns 13140
_refine_ls_number_restraints 0
_refine_ls_R_factor_all 0.0962
_refine_ls_R_factor_gt 0.0678
_refine_ls_shift/su_max 0.000551
_refine_ls_structure_factor_coef Fsqd
_refine_ls_weighting_details
;
Method= Quasi-Unit weights
W = 1.0 or 1./2F
;
_refine_ls_weighting_scheme calc
_refine_ls_wR_factor_all 0.1652
_refine_ls_wR_factor_gt 0.1322
_refine_ls_wR_factor_ref 0.1652
_reflns_limit_h_max 19
_reflns_limit_h_min -19
_reflns_limit_k_max 18
_reflns_limit_k_min -19
_reflns_limit_l_max 21
_reflns_limit_l_min 0
_reflns_number_gt 9837
_reflns_number_total 13171
_reflns_threshold_expression I>2.0\s(I)
_oxford_diffrn_Wilson_B_factor 1.22
_oxford_diffrn_Wilson_scale 133.58
_oxford_refine_ls_r_factor_ref 0.0962
_oxford_refine_ls_scale 0.3835(4)
_oxford_reflns_number_all 13140
_oxford_reflns_threshold_expression_ref I>-10.0\s(I)
_oxford_structure_analysis_title 'eb8125 in P-1'
_cod_data_source_file C0DT01273D.TXT
_cod_data_source_block EB8125
_cod_depositor_comments
;
The following automatic conversions were performed:
'_symmetry_cell_setting' value 'Triclinic' changed to 'triclinic'
according to '/home/saulius/struct/CIF-dictionaries/cif_core.dic'
dictionary named 'cif_core.dic' version 2.4.1 from 2010-06-29.

Automatic conversion script
Id: cif_fix_enum 1555 2011-01-17 13:19:09Z saulius 
;
_cod_original_sg_symbol_H-M 'P -1 '
_cod_database_code 7014921

loop_
_symmetry_equiv_pos_as_xyz
x,y,z
-x,-y,-z

loop_
_atom_site_label
_atom_site_type_symbol
_atom_site_fract_x
_atom_site_fract_y
_atom_site_fract_z
_atom_site_U_iso_or_equiv
_atom_site_occupancy
_atom_site_adp_type
_atom_site_refinement_flags_posn
_atom_site_refinement_flags_adp
_atom_site_refinement_flags_occupancy
_atom_site_disorder_assembly
_atom_site_disorder_group
_oxford_atom_site_special_shape
_atom_site_attached_hydrogens
Mn1 Mn 0.89405(5) 0.93192(5) 0.53298(4) 0.0147 1.0000 Uani . . . . . . .
Mn2 Mn 0.78258(5) 0.66228(5) 0.34366(4) 0.0169 1.0000 Uani . . . . . . .
Mn3 Mn 1.03891(5) 0.79901(5) 0.47639(4) 0.0162 1.0000 Uani . . . . . . .
O4 O 0.9021(2) 0.7931(2) 0.45284(19) 0.0160 1.0000 Uani . . . . . . .
O5 O 0.8837(2) 1.0734(2) 0.5900(2) 0.0181 1.0000 Uani . . . . . . .
C6 C 0.8004(3) 1.0719(4) 0.6325(3) 0.0197 1.0000 Uani . . . . . . .
C7 C 0.8264(4) 1.1766(4) 0.7214(3) 0.0243 1.0000 Uani . . . . . . .
C8 C 0.7443(4) 1.1819(4) 0.7686(3) 0.0271 1.0000 Uani . . . . . . .
C9 C 0.6337(4) 1.0829(4) 0.7285(4) 0.0301 1.0000 Uani . . . . . . .
C10 C 0.6070(3) 0.9802(4) 0.6408(3) 0.0230 1.0000 Uani . . . . . . .
C11 C 0.6892(3) 0.9720(4) 0.5898(3) 0.0187 1.0000 Uani . . . . . . .
C12 C 0.6545(3) 0.8607(3) 0.4962(3) 0.0177 1.0000 Uani . . . . . . .
N13 N 0.7305(3) 0.8366(3) 0.4633(2) 0.0185 1.0000 Uani . . . . . . .
O14 O 0.6960(2) 0.7382(3) 0.3714(2) 0.0221 1.0000 Uani . . . . . . .
C15 C 0.5335(3) 0.7751(4) 0.4423(3) 0.0227 1.0000 Uani . . . . . . .
C16 C 0.4687(4) 0.8140(5) 0.4179(4) 0.0361 1.0000 Uani . . . . . . .
C17 C 0.3531(4) 0.7357(7) 0.3762(4) 0.0486 1.0000 Uani . . . . . . .
C18 C 0.3015(4) 0.6205(6) 0.3593(4) 0.0492 1.0000 Uani . . . . . . .
C19 C 0.3654(5) 0.5799(5) 0.3819(5) 0.0486 1.0000 Uani . . . . . . .
C20 C 0.4811(4) 0.6566(4) 0.4236(4) 0.0359 1.0000 Uani . . . . . . .
O21 O 0.6735(3) 0.5445(3) 0.2251(2) 0.0258 1.0000 Uani . . . . . . .
C22 C 0.6642(3) 0.4490(4) 0.1478(3) 0.0223 1.0000 Uani . . . . . . .
C23 C 0.5667(4) 0.3762(4) 0.0682(3) 0.0247 1.0000 Uani . . . . . . .
C24 C 0.5482(4) 0.2709(4) -0.0118(3) 0.0316 1.0000 Uani . . . . . . .
C25 C 0.6259(4) 0.2350(5) -0.0160(4) 0.0371 1.0000 Uani . . . . . . .
C26 C 0.7239(4) 0.3082(4) 0.0584(3) 0.0352 1.0000 Uani . . . . . . .
C27 C 0.7471(4) 0.4178(4) 0.1410(3) 0.0267 1.0000 Uani . . . . . . .
C28 C 0.8555(3) 0.4935(4) 0.2147(3) 0.0216 1.0000 Uani . . . . . . .
N29 N 0.8810(3) 0.5923(3) 0.2960(2) 0.0191 1.0000 Uani . . . . . . .
O30 O 0.9861(2) 0.6507(2) 0.35634(19) 0.0198 1.0000 Uani . . . . . . .
C31 C 0.9403(4) 0.4554(4) 0.1933(3) 0.0262 1.0000 Uani . . . . . . .
C32 C 1.0095(4) 0.4890(4) 0.1367(3) 0.0324 1.0000 Uani . . . . . . .
C33 C 1.0820(4) 0.4456(5) 0.1090(4) 0.0375 1.0000 Uani . . . . . . .
C34 C 1.0835(4) 0.3682(5) 0.1369(4) 0.0389 1.0000 Uani . . . . . . .
C35 C 1.0144(4) 0.3342(5) 0.1933(4) 0.0365 1.0000 Uani . . . . . . .
C36 C 0.9431(4) 0.3791(4) 0.2224(3) 0.0299 1.0000 Uani . . . . . . .
O37 O 1.1747(2) 0.8096(3) 0.5084(2) 0.0218 1.0000 Uani . . . . . . .
C38 C 1.2247(3) 0.8475(4) 0.5999(3) 0.0198 1.0000 Uani . . . . . . .
C39 C 1.2817(4) 0.7930(4) 0.6115(3) 0.0274 1.0000 Uani . . . . . . .
C40 C 1.3346(4) 0.8265(4) 0.7030(4) 0.0310 1.0000 Uani . . . . . . .
C41 C 1.3312(4) 0.9155(4) 0.7873(3) 0.0291 1.0000 Uani . . . . . . .
C42 C 1.2782(4) 0.9720(4) 0.7786(3) 0.0244 1.0000 Uani . . . . . . .
C43 C 1.2249(3) 0.9412(3) 0.6850(3) 0.0177 1.0000 Uani . . . . . . .
C44 C 1.1720(3) 1.0065(3) 0.6796(3) 0.0166 1.0000 Uani . . . . . . .
N45 N 1.0972(3) 0.9578(3) 0.5994(2) 0.0177 1.0000 Uani . . . . . . .
O46 O 1.0577(2) 1.0269(2) 0.59119(19) 0.0159 1.0000 Uani . . . . . . .
C47 C 1.2037(4) 1.1267(4) 0.7654(3) 0.0228 1.0000 Uani . . . . . . .
C48 C 1.3164(4) 1.2191(4) 0.8101(3) 0.0243 1.0000 Uani . . . . . . .
C49 C 1.3443(4) 1.3289(4) 0.8928(3) 0.0324 1.0000 Uani . . . . . . .
C50 C 1.2620(5) 1.3451(4) 0.9311(3) 0.0344 1.0000 Uani . . . . . . .
C51 C 1.1500(5) 1.2542(5) 0.8875(3) 0.0349 1.0000 Uani . . . . . . .
C52 C 1.1207(4) 1.1452(4) 0.8043(3) 0.0269 1.0000 Uani . . . . . . .
O53 O 0.8645(2) 0.9061(3) 0.6533(2) 0.0210 1.0000 Uani . . . . . . .
C54 C 0.8112(3) 0.8241(4) 0.6726(3) 0.0207 1.0000 Uani . . . . . . .
O55 O 0.7821(3) 0.7139(3) 0.6186(2) 0.0284 1.0000 Uani . . . . . . .
C56 C 0.7821(3) 0.8596(4) 0.7714(3) 0.0184 1.0000 Uani . . . . . . .
C57 C 0.8511(4) 0.8465(4) 0.8376(3) 0.0267 1.0000 Uani . . . . . . .
C58 C 0.8226(4) 0.8798(5) 0.9373(3) 0.0306 1.0000 Uani . . . . . . .
C59 C 0.6559(4) 0.7743(4) 0.7555(3) 0.0270 1.0000 Uani . . . . . . .
C60 C 0.6264(4) 0.8060(5) 0.8546(3) 0.0306 1.0000 Uani . . . . . . .
C61 C 0.6976(4) 0.7933(5) 0.9187(4) 0.0328 1.0000 Uani . . . . . . .
C62 C 0.8078(4) 0.9906(4) 0.8235(3) 0.0262 1.0000 Uani . . . . . . .
C63 C 0.7794(4) 1.0231(4) 0.9229(3) 0.0330 1.0000 Uani . . . . . . .
C64 C 0.6532(4) 0.9373(5) 0.9055(4) 0.0369 1.0000 Uani . . . . . . .
C65 C 0.8489(4) 1.0106(5) 0.9884(3) 0.0380 1.0000 Uani . . . . . . .
O66 O 0.7163(3) 0.5727(3) 0.4260(2) 0.0289 1.0000 Uani . . . . . . .
C67 C 0.6177(5) 0.4592(5) 0.3945(4) 0.0470 1.0000 Uani . . . . . . .
O68 O 0.9704(3) 0.7125(3) 0.5684(2) 0.0242 1.0000 Uani . . . . . . .
C69 C 0.9506(5) 0.5944(4) 0.5368(4) 0.0340 1.0000 Uani . . . . . . .
H71 H 0.8997 1.2425 0.7480 0.0250 1.0000 Uiso R . . . . . .
H81 H 0.7620 1.2523 0.8276 0.0304 1.0000 Uiso R . . . . . .
H91 H 0.5778 1.0852 0.7604 0.0370 1.0000 Uiso R . . . . . .
H101 H 0.5328 0.9133 0.6150 0.0270 1.0000 Uiso R . . . . . .
H161 H 0.5036 0.8920 0.4281 0.0448 1.0000 Uiso R . . . . . .
H171 H 0.3103 0.7621 0.3606 0.0621 1.0000 Uiso R . . . . . .
H181 H 0.2244 0.5704 0.3332 0.0442 1.0000 Uiso R . . . . . .
H191 H 0.3307 0.5020 0.3706 0.0448 1.0000 Uiso R . . . . . .
H201 H 0.5235 0.6290 0.4397 0.0405 1.0000 Uiso R . . . . . .
H231 H 0.5129 0.3984 0.0711 0.0251 1.0000 Uiso R . . . . . .
H241 H 0.4821 0.2237 -0.0631 0.0275 1.0000 Uiso R . . . . . .
H251 H 0.6114 0.1614 -0.0698 0.0332 1.0000 Uiso R . . . . . .
H261 H 0.7762 0.2847 0.0542 0.0341 1.0000 Uiso R . . . . . .
H321 H 1.0079 0.5405 0.1174 0.0329 1.0000 Uiso R . . . . . .
H331 H 1.1281 0.4694 0.0728 0.0407 1.0000 Uiso R . . . . . .
H341 H 1.1315 0.3397 0.1182 0.0402 1.0000 Uiso R . . . . . .
H351 H 1.0140 0.2810 0.2113 0.0407 1.0000 Uiso R . . . . . .
H361 H 0.8963 0.3557 0.2589 0.0331 1.0000 Uiso R . . . . . .
H391 H 1.2832 0.7329 0.5556 0.0319 1.0000 Uiso R . . . . . .
H401 H 1.3726 0.7896 0.7095 0.0391 1.0000 Uiso R . . . . . .
H411 H 1.3645 0.9352 0.8493 0.0339 1.0000 Uiso R . . . . . .
H421 H 1.2761 1.0311 0.8350 0.0260 1.0000 Uiso R . . . . . .
H481 H 1.3726 1.2079 0.7842 0.0257 1.0000 Uiso R . . . . . .
H491 H 1.4194 1.3908 0.9214 0.0320 1.0000 Uiso R . . . . . .
H501 H 1.2828 1.4190 0.9878 0.0360 1.0000 Uiso R . . . . . .
H511 H 1.0937 1.2659 0.9138 0.0397 1.0000 Uiso R . . . . . .
H521 H 1.0447 1.0837 0.7744 0.0293 1.0000 Uiso R . . . . . .
H571 H 0.9302 0.9013 0.8473 0.0322 1.0000 Uiso R . . . . . .
H572 H 0.8336 0.7626 0.8041 0.0318 1.0000 Uiso R . . . . . .
H581 H 0.8670 0.8727 0.9795 0.0357 1.0000 Uiso R . . . . . .
H591 H 0.6404 0.6927 0.7241 0.0278 1.0000 Uiso R . . . . . .
H592 H 0.6114 0.7800 0.7127 0.0283 1.0000 Uiso R . . . . . .
H601 H 0.5454 0.7497 0.8425 0.0320 1.0000 Uiso R . . . . . .
H611 H 0.6783 0.8119 0.9807 0.0381 1.0000 Uiso R . . . . . .
H612 H 0.6812 0.7096 0.8855 0.0380 1.0000 Uiso R . . . . . .
H622 H 0.8883 1.0448 0.8360 0.0313 1.0000 Uiso R . . . . . .
H621 H 0.7651 1.0000 0.7824 0.0308 1.0000 Uiso R . . . . . .
H631 H 0.7955 1.1071 0.9553 0.0369 1.0000 Uiso R . . . . . .
H642 H 0.6343 0.9576 0.9679 0.0450 1.0000 Uiso R . . . . . .
H641 H 0.6095 0.9470 0.8650 0.0446 1.0000 Uiso R . . . . . .
H651 H 0.9281 1.0650 0.9988 0.0341 1.0000 Uiso R . . . . . .
H652 H 0.8315 1.0315 1.0513 0.0342 1.0000 Uiso R . . . . . .
H691 H 0.9243 0.5698 0.5830 0.0550 1.0000 Uiso R . . . . . .
H693 H 1.0193 0.5960 0.5303 0.0551 1.0000 Uiso R . . . . . .
H692 H 0.8956 0.5377 0.4741 0.0550 1.0000 Uiso R . . . . . .
H681 H 0.9149 0.7109 0.5834 0.0364 1.0000 Uiso R . . . . . .
H673 H 0.5899 0.4162 0.3253 0.0537 1.0000 Uiso R . . . . . .
H672 H 0.6364 0.4132 0.4130 0.0536 1.0000 Uiso R . . . . . .
H671 H 0.5612 0.4699 0.4249 0.0534 1.0000 Uiso R . . . . . .
H661 H 0.7356 0.6157 0.4850 0.0324 1.0000 Uiso R . . . . . .

loop_
_atom_site_aniso_label
_atom_site_aniso_U_11
_atom_site_aniso_U_22
_atom_site_aniso_U_33
_atom_site_aniso_U_23
_atom_site_aniso_U_13
_atom_site_aniso_U_12
Mn1 0.0138(2) 0.0136(3) 0.0127(2) 0.0034(2) 0.00299(19) 0.0074(2)
Mn2 0.0165(3) 0.0151(3) 0.0119(2) 0.0016(2) 0.0005(2) 0.0084(2)
Mn3 0.0163(3) 0.0156(3) 0.0120(2) 0.0024(2) 0.0009(2) 0.0094(2)
O4 0.0153(12) 0.0151(12) 0.0127(12) 0.0031(10) 0.0010(9) 0.0083(10)
O5 0.0178(13) 0.0159(12) 0.0175(13) 0.0051(10) 0.0051(10) 0.0097(11)
C6 0.0203(18) 0.0207(18) 0.0197(18) 0.0094(15) 0.0074(14) 0.0126(16)
C7 0.0209(19) 0.0189(18) 0.024(2) 0.0051(16) 0.0068(16) 0.0098(16)
C8 0.028(2) 0.025(2) 0.023(2) 0.0087(16) 0.0110(17) 0.0131(18)
C9 0.029(2) 0.034(2) 0.030(2) 0.0154(19) 0.0170(19) 0.019(2)
C10 0.0198(18) 0.029(2) 0.0209(19) 0.0114(16) 0.0124(15) 0.0138(17)
C11 0.0233(18) 0.0186(17) 0.0168(17) 0.0073(14) 0.0063(14) 0.0142(15)
C12 0.0203(17) 0.0182(17) 0.0131(16) 0.0064(13) 0.0018(13) 0.0105(15)
N13 0.0187(15) 0.0151(14) 0.0149(14) 0.0026(12) 0.0018(12) 0.0087(12)
O14 0.0198(13) 0.0211(14) 0.0155(13) 0.0016(11) 0.0003(10) 0.0110(12)
C15 0.0147(17) 0.0240(19) 0.0219(19) 0.0067(15) 0.0022(14) 0.0096(15)
C16 0.028(2) 0.047(3) 0.040(3) 0.025(2) 0.009(2) 0.021(2)
C17 0.023(2) 0.093(5) 0.039(3) 0.041(3) 0.009(2) 0.030(3)
C18 0.018(2) 0.062(4) 0.034(3) 0.013(3) 0.0016(19) 0.008(2)
C19 0.033(3) 0.029(3) 0.053(3) 0.008(2) 0.014(3) 0.007(2)
C20 0.027(2) 0.028(2) 0.047(3) 0.014(2) 0.014(2) 0.014(2)
O21 0.0223(14) 0.0232(15) 0.0178(13) -0.0011(11) -0.0024(11) 0.0130(12)
C22 0.0218(19) 0.0211(19) 0.0187(18) 0.0071(15) 0.0037(15) 0.0101(16)
C23 0.0196(18) 0.028(2) 0.0172(18) 0.0064(16) 0.0036(15) 0.0105(16)
C24 0.024(2) 0.030(2) 0.020(2) 0.0021(17) -0.0025(16) 0.0093(18)
C25 0.029(2) 0.031(2) 0.025(2) -0.0032(18) -0.0013(18) 0.013(2)
C26 0.033(2) 0.032(2) 0.023(2) -0.0035(18) -0.0019(18) 0.021(2)
C27 0.024(2) 0.024(2) 0.0195(19) 0.0024(16) -0.0012(15) 0.0123(17)
C28 0.0230(19) 0.0192(18) 0.0149(17) 0.0023(14) 0.0004(14) 0.0117(16)
N29 0.0232(16) 0.0228(16) 0.0079(13) 0.0043(12) 0.0025(12) 0.0130(14)
O30 0.0200(13) 0.0167(12) 0.0132(12) 0.0001(10) -0.0034(10) 0.0101(11)
C31 0.026(2) 0.0193(19) 0.0166(18) -0.0041(14) -0.0034(15) 0.0131(17)
C32 0.034(2) 0.028(2) 0.025(2) 0.0037(18) 0.0053(18) 0.018(2)
C33 0.033(3) 0.037(3) 0.033(3) 0.009(2) 0.012(2) 0.021(2)
C34 0.034(3) 0.037(3) 0.031(2) 0.000(2) 0.004(2) 0.025(2)
C35 0.040(3) 0.033(2) 0.031(2) 0.005(2) 0.003(2) 0.027(2)
C36 0.031(2) 0.029(2) 0.026(2) 0.0068(18) 0.0065(18) 0.021(2)
O37 0.0208(13) 0.0278(15) 0.0129(12) 0.0049(11) 0.0026(10) 0.0150(12)
C38 0.0174(17) 0.0253(19) 0.0167(17) 0.0088(15) 0.0029(14) 0.0130(15)
C39 0.029(2) 0.027(2) 0.025(2) 0.0063(17) 0.0055(17) 0.0198(18)
C40 0.032(2) 0.035(2) 0.033(2) 0.015(2) 0.0052(19) 0.023(2)
C41 0.034(2) 0.031(2) 0.023(2) 0.0113(18) -0.0010(17) 0.019(2)
C42 0.030(2) 0.024(2) 0.0136(17) 0.0071(15) -0.0002(15) 0.0128(17)
C43 0.0149(16) 0.0199(17) 0.0143(16) 0.0061(14) 0.0006(13) 0.0088(14)
C44 0.0172(16) 0.0141(16) 0.0136(16) 0.0049(13) 0.0063(13) 0.0066(14)
N45 0.0190(15) 0.0153(14) 0.0143(14) 0.0042(12) 0.0017(12) 0.0090(13)
O46 0.0173(12) 0.0140(12) 0.0147(12) 0.0029(10) 0.0016(10) 0.0111(10)
C47 0.029(2) 0.0189(18) 0.0116(16) 0.0011(14) 0.0000(14) 0.0123(16)
C48 0.023(2) 0.024(2) 0.0193(18) 0.0083(16) 0.0019(15) 0.0104(17)
C49 0.040(3) 0.0184(19) 0.024(2) 0.0057(16) -0.0079(18) 0.0095(19)
C50 0.049(3) 0.023(2) 0.020(2) 0.0020(17) 0.0028(19) 0.019(2)
C51 0.041(3) 0.034(2) 0.022(2) 0.0058(19) 0.0115(19) 0.021(2)
C52 0.030(2) 0.027(2) 0.0172(18) 0.0075(16) 0.0100(16) 0.0143(18)
O53 0.0217(14) 0.0240(14) 0.0159(13) 0.0114(11) 0.0083(11) 0.0097(12)
C54 0.0190(18) 0.0227(19) 0.0151(17) 0.0070(14) 0.0037(14) 0.0096(15)
O55 0.0403(18) 0.0230(15) 0.0201(14) 0.0086(12) 0.0156(13) 0.0173(14)
C56 0.0229(18) 0.0201(18) 0.0137(16) 0.0088(14) 0.0091(14) 0.0119(15)
C57 0.026(2) 0.033(2) 0.023(2) 0.0145(18) 0.0081(16) 0.0167(19)
C58 0.029(2) 0.039(3) 0.019(2) 0.0140(18) 0.0004(16) 0.014(2)
C59 0.026(2) 0.030(2) 0.0189(19) 0.0103(17) 0.0036(16) 0.0120(18)
C60 0.026(2) 0.036(2) 0.023(2) 0.0128(19) 0.0064(17) 0.0122(19)
C61 0.033(2) 0.039(3) 0.025(2) 0.021(2) 0.0157(19) 0.014(2)
C62 0.032(2) 0.022(2) 0.023(2) 0.0115(16) 0.0108(17) 0.0127(18)
C63 0.044(3) 0.027(2) 0.022(2) 0.0084(18) 0.0144(19) 0.019(2)
C64 0.039(3) 0.048(3) 0.028(2) 0.015(2) 0.018(2) 0.029(2)
C65 0.034(3) 0.036(3) 0.017(2) 0.0040(18) 0.0060(18) 0.009(2)
O66 0.0275(16) 0.0199(14) 0.0192(14) 0.0052(12) 0.0017(12) 0.0026(12)
C67 0.048(3) 0.027(3) 0.033(3) 0.009(2) 0.008(2) 0.002(2)
O68 0.0283(15) 0.0212(14) 0.0225(14) 0.0089(12) 0.0074(12) 0.0145(13)
C69 0.043(3) 0.030(2) 0.036(3) 0.020(2) 0.013(2) 0.021(2)

loop_
_atom_type_symbol
_atom_type_scat_dispersion_real
_atom_type_scat_dispersion_imag
_atom_type_scat_Cromer_Mann_a1
_atom_type_scat_Cromer_Mann_b1
_atom_type_scat_Cromer_Mann_a2
_atom_type_scat_Cromer_Mann_b2
_atom_type_scat_Cromer_Mann_a3
_atom_type_scat_Cromer_Mann_b3
_atom_type_scat_Cromer_Mann_a4
_atom_type_scat_Cromer_Mann_b4
_atom_type_scat_Cromer_Mann_c
_atom_type_scat_source
C 0.0033 0.0016 2.3100 20.8439 1.0200 10.2075 1.5886 0.5687 0.8650 51.6512 0.2156 'International Tables Vol C 4.2.6.8 and 6.1.1.4'
H 0.0000 0.0000 0.4930 10.5109 0.3229 26.1257 0.1402 3.1424 0.0408 57.7998 0.0030 'International Tables Vol C 4.2.6.8 and 6.1.1.4'
Mn 0.3368 0.7283 11.2819 5.3409 7.3573 0.3432 3.0193 17.8674 2.2441 83.7543 1.0896 'International Tables Vol C 4.2.6.8 and 6.1.1.4'
N 0.0061 0.0033 12.2126 0.0057 3.1322 9.8933 2.0125 28.9975 1.1663 0.5826 -11.5290 'International Tables Vol C 4.2.6.8 and 6.1.1.4'
O 0.0106 0.0060 3.0485 13.2771 2.2868 5.7011 1.5463 0.3239 0.8670 32.9089 0.2508 'International Tables Vol C 4.2.6.8 and 6.1.1.4'

loop_
_geom_angle_atom_site_label_1
_geom_angle_site_symmetry_1
_geom_angle_atom_site_label_2
_geom_angle_site_symmetry_2
_geom_angle_atom_site_label_3
_geom_angle_site_symmetry_3
_geom_angle
_geom_angle_publ_flag
O46 2_776 Mn1 . Mn1 2_776 37.76(6) yes
O46 2_776 Mn1 . Mn2 . 78.25(6) yes
Mn1 2_776 Mn1 . Mn2 . 98.47(3) yes
O46 2_776 Mn1 . Mn3 . 85.26(6) yes
Mn1 2_776 Mn1 . Mn3 . 68.38(2) yes
Mn2 . Mn1 . Mn3 . 60.393(17) yes
O46 2_776 Mn1 . O4 . 82.71(11) yes
Mn1 2_776 Mn1 . O4 . 84.73(9) yes
Mn2 . Mn1 . O4 . 30.05(8) yes
Mn3 . Mn1 . O4 . 30.50(8) yes
O46 2_776 Mn1 . O5 . 86.24(11) yes
Mn1 2_776 Mn1 . O5 . 88.76(9) yes
Mn2 . Mn1 . O5 . 143.00(9) yes
Mn3 . Mn1 . O5 . 151.77(9) yes
O4 . Mn1 . O5 . 168.37(12) yes
O46 2_776 Mn1 . N13 . 91.08(12) yes
Mn1 2_776 Mn1 . N13 . 128.84(11) yes
Mn2 . Mn1 . N13 . 59.56(9) yes
Mn3 . Mn1 . N13 . 119.27(9) yes
O4 . Mn1 . N13 . 88.87(12) yes
O46 2_776 Mn1 . O46 . 83.82(11) yes
Mn1 2_776 Mn1 . O46 . 46.05(8) yes
Mn2 . Mn1 . O46 . 118.59(8) yes
Mn3 . Mn1 . O46 . 59.94(7) yes
O4 . Mn1 . O46 . 90.00(11) yes
O46 2_776 Mn1 . O53 . 175.07(10) yes
Mn1 2_776 Mn1 . O53 . 137.44(8) yes
Mn2 . Mn1 . O53 . 105.20(8) yes
Mn3 . Mn1 . O53 . 93.38(8) yes
O4 . Mn1 . O53 . 98.52(12) yes
O5 . Mn1 . N13 . 87.73(12) yes
O5 . Mn1 . O46 . 92.41(11) yes
N13 . Mn1 . O46 . 174.88(13) yes
O5 . Mn1 . O53 . 92.80(12) yes
N13 . Mn1 . O53 . 93.71(13) yes
O46 . Mn1 . O53 . 91.40(11) yes
Mn1 . Mn2 . O4 . 30.70(8) yes
Mn1 . Mn2 . O14 . 62.00(8) yes
O4 . Mn2 . O14 . 92.67(12) yes
Mn1 . Mn2 . O21 . 147.39(10) yes
O4 . Mn2 . O21 . 171.33(14) yes
O14 . Mn2 . O21 . 86.86(12) yes
Mn1 . Mn2 . N29 . 119.08(10) yes
O4 . Mn2 . N29 . 89.22(12) yes
O14 . Mn2 . N29 . 169.35(14) yes
O21 . Mn2 . N29 . 89.70(13) yes
Mn1 . Mn2 . O66 . 94.27(8) yes
O4 . Mn2 . O66 . 90.67(12) yes
O14 . Mn2 . O66 . 94.85(14) yes
O21 . Mn2 . O66 . 98.00(14) yes
N29 . Mn2 . O66 . 95.61(14) yes
O5 2_776 Mn3 . Mn1 . 80.17(7) yes
O5 2_776 Mn3 . O4 . 88.86(11) yes
Mn1 . Mn3 . O4 . 30.55(8) yes
O5 2_776 Mn3 . O30 . 96.25(11) yes
Mn1 . Mn3 . O30 . 121.33(9) yes
O4 . Mn3 . O30 . 91.45(11) yes
O5 2_776 Mn3 . O37 . 92.88(12) yes
Mn1 . Mn3 . O37 . 146.72(9) yes
O4 . Mn3 . O37 . 176.26(12) yes
O30 . Mn3 . O37 . 91.66(12) yes
O5 2_776 Mn3 . N45 . 81.50(12) yes
Mn1 . Mn3 . N45 . 58.66(10) yes
O4 . Mn3 . N45 . 88.79(12) yes
O30 . Mn3 . N45 . 177.73(14) yes
O37 . Mn3 . N45 . 88.19(13) yes
O5 2_776 Mn3 . O68 . 167.86(10) yes
Mn1 . Mn3 . O68 . 91.51(8) yes
O4 . Mn3 . O68 . 88.35(12) yes
O30 . Mn3 . O68 . 95.64(12) yes
O37 . Mn3 . O68 . 89.27(13) yes
N45 . Mn3 . O68 . 86.63(12) yes
Mn1 . O4 . Mn3 . 118.95(13) yes
Mn1 . O4 . Mn2 . 119.24(14) yes
Mn3 . O4 . Mn2 . 121.33(14) yes
Mn3 2_776 O5 . Mn1 . 115.98(13) yes
Mn3 2_776 O5 . C6 . 119.9(2) yes
Mn1 . O5 . C6 . 118.7(2) yes
O5 . C6 . C7 . 117.7(4) yes
O5 . C6 . C11 . 122.5(3) yes
C7 . C6 . C11 . 119.8(4) yes
C6 . C7 . C8 . 120.8(4) yes
C6 . C7 . H71 . 119.0 no
C8 . C7 . H71 . 120.2 no
C7 . C8 . C9 . 120.4(4) yes
C7 . C8 . H81 . 120.4 no
C9 . C8 . H81 . 119.2 no
C8 . C9 . C10 . 119.3(4) yes
C8 . C9 . H91 . 121.0 no
C10 . C9 . H91 . 119.7 no
C9 . C10 . C11 . 121.8(4) yes
C9 . C10 . H101 . 118.8 no
C11 . C10 . H101 . 119.3 no
C10 . C11 . C6 . 117.9(3) yes
C10 . C11 . C12 . 118.9(4) yes
C6 . C11 . C12 . 123.2(4) yes
C11 . C12 . N13 . 119.3(3) yes
C11 . C12 . C15 . 119.8(3) yes
N13 . C12 . C15 . 120.9(3) yes
Mn1 . N13 . C12 . 126.2(3) yes
Mn1 . N13 . O14 . 116.5(2) yes
C12 . N13 . O14 . 117.2(3) yes
N13 . O14 . Mn2 . 117.2(2) yes
C12 . C15 . C16 . 121.0(4) yes
C12 . C15 . C20 . 119.8(4) yes
C16 . C15 . C20 . 118.9(4) yes
C15 . C16 . C17 . 120.3(5) yes
C15 . C16 . H161 . 119.3 no
C17 . C16 . H161 . 120.4 no
C16 . C17 . C18 . 120.8(6) yes
C16 . C17 . H171 . 120.1 no
C18 . C17 . H171 . 119.1 no
C17 . C18 . C19 . 119.5(5) yes
C17 . C18 . H181 . 119.7 no
C19 . C18 . H181 . 120.9 no
C18 . C19 . C20 . 120.6(6) yes
C18 . C19 . H191 . 119.7 no
C20 . C19 . H191 . 119.7 no
C15 . C20 . C19 . 119.8(5) yes
C15 . C20 . H201 . 120.0 no
C19 . C20 . H201 . 120.1 no
Mn2 . O21 . C22 . 133.0(3) yes
O21 . C22 . C23 . 117.9(4) yes
O21 . C22 . C27 . 123.0(4) yes
C23 . C22 . C27 . 119.1(4) yes
C22 . C23 . C24 . 120.7(4) yes
C22 . C23 . H231 . 119.5 no
C24 . C23 . H231 . 119.7 no
C23 . C24 . C25 . 120.5(4) yes
C23 . C24 . H241 . 118.9 no
C25 . C24 . H241 . 120.7 no
C24 . C25 . C26 . 119.4(4) yes
C24 . C25 . H251 . 120.0 no
C26 . C25 . H251 . 120.6 no
C25 . C26 . C27 . 122.0(4) yes
C25 . C26 . H261 . 118.9 no
C27 . C26 . H261 . 119.0 no
C26 . C27 . C22 . 118.0(4) yes
C26 . C27 . C28 . 118.8(4) yes
C22 . C27 . C28 . 123.2(4) yes
C27 . C28 . N29 . 122.6(4) yes
C27 . C28 . C31 . 117.5(3) yes
N29 . C28 . C31 . 119.8(4) yes
Mn2 . N29 . C28 . 127.9(3) yes
Mn2 . N29 . O30 . 117.9(2) yes
C28 . N29 . O30 . 114.2(3) yes
N29 . O30 . Mn3 . 119.9(2) yes
C28 . C31 . C32 . 119.3(4) yes
C28 . C31 . C36 . 120.3(4) yes
C32 . C31 . C36 . 120.2(4) yes
C31 . C32 . C33 . 119.9(5) yes
C31 . C32 . H321 . 120.2 no
C33 . C32 . H321 . 119.8 no
C32 . C33 . C34 . 119.8(5) yes
C32 . C33 . H331 . 119.2 no
C34 . C33 . H331 . 121.1 no
C33 . C34 . C35 . 120.5(5) yes
C33 . C34 . H341 . 119.3 no
C35 . C34 . H341 . 120.3 no
C34 . C35 . C36 . 119.9(5) yes
C34 . C35 . H351 . 120.9 no
C36 . C35 . H351 . 119.3 no
C35 . C36 . C31 . 119.8(5) yes
C35 . C36 . H361 . 120.1 no
C31 . C36 . H361 . 120.1 no
Mn3 . O37 . C38 . 122.6(2) yes
O37 . C38 . C39 . 118.0(4) yes
O37 . C38 . C43 . 123.2(4) yes
C39 . C38 . C43 . 118.8(4) yes
C38 . C39 . C40 . 121.4(4) yes
C38 . C39 . H391 . 118.8 no
C40 . C39 . H391 . 119.7 no
C39 . C40 . C41 . 120.0(4) yes
C39 . C40 . H401 . 120.5 no
C41 . C40 . H401 . 119.5 no
C40 . C41 . C42 . 120.0(4) yes
C40 . C41 . H411 . 119.5 no
C42 . C41 . H411 . 120.5 no
C41 . C42 . C43 . 121.3(4) yes
C41 . C42 . H421 . 119.6 no
C43 . C42 . H421 . 119.1 no
C42 . C43 . C38 . 118.4(4) yes
C42 . C43 . C44 . 119.2(3) yes
C38 . C43 . C44 . 122.4(3) yes
C43 . C44 . N45 . 118.8(3) yes
C43 . C44 . C47 . 120.2(3) yes
N45 . C44 . C47 . 121.0(4) yes
Mn3 . N45 . C44 . 128.8(3) yes
Mn3 . N45 . O46 . 113.0(2) yes
C44 . N45 . O46 . 118.0(3) yes
Mn1 2_776 O46 . N45 . 112.2(2) yes
Mn1 2_776 O46 . Mn1 . 96.18(11) yes
N45 . O46 . Mn1 . 111.9(2) yes
C44 . C47 . C48 . 120.6(4) yes
C44 . C47 . C52 . 119.9(4) yes
C48 . C47 . C52 . 119.4(4) yes
C47 . C48 . C49 . 119.6(4) yes
C47 . C48 . H481 . 120.1 no
C49 . C48 . H481 . 120.3 no
C48 . C49 . C50 . 120.3(4) yes
C48 . C49 . H491 . 119.3 no
C50 . C49 . H491 . 120.4 no
C49 . C50 . C51 . 120.6(4) yes
C49 . C50 . H501 . 118.9 no
C51 . C50 . H501 . 120.5 no
C50 . C51 . C52 . 119.8(5) yes
C50 . C51 . H511 . 120.3 no
C52 . C51 . H511 . 119.8 no
C47 . C52 . C51 . 120.2(4) yes
C47 . C52 . H521 . 120.0 no
C51 . C52 . H521 . 119.8 no
Mn1 . O53 . C54 . 141.0(3) yes
O53 . C54 . O55 . 125.4(4) yes
O53 . C54 . C56 . 117.7(3) yes
O55 . C54 . C56 . 116.9(4) yes
C54 . C56 . C57 . 108.8(3) yes
C54 . C56 . C59 . 110.1(3) yes
C57 . C56 . C59 . 108.4(3) yes
C54 . C56 . C62 . 111.7(3) yes
C57 . C56 . C62 . 109.3(3) yes
C59 . C56 . C62 . 108.4(3) yes
C56 . C57 . C58 . 110.2(4) yes
C56 . C57 . H571 . 107.2 no
C58 . C57 . H571 . 110.3 no
C56 . C57 . H572 . 108.7 no
C58 . C57 . H572 . 110.3 no
H571 . C57 . H572 . 110.1 no
C57 . C58 . C61 . 108.6(4) yes
C57 . C58 . C65 . 109.7(4) yes
C61 . C58 . C65 . 109.8(4) yes
C57 . C58 . H581 . 110.3 no
C61 . C58 . H581 . 109.6 no
C65 . C58 . H581 . 108.8 no
C56 . C59 . C60 . 110.6(3) yes
C56 . C59 . H591 . 108.3 no
C60 . C59 . H591 . 109.0 no
C56 . C59 . H592 . 109.4 no
C60 . C59 . H592 . 110.8 no
H591 . C59 . H592 . 108.7 no
C59 . C60 . C61 . 108.7(4) yes
C59 . C60 . C64 . 108.9(4) yes
C61 . C60 . C64 . 109.8(4) yes
C59 . C60 . H601 . 109.1 no
C61 . C60 . H601 . 110.1 no
C64 . C60 . H601 . 110.3 no
C60 . C61 . C58 . 110.2(4) yes
C60 . C61 . H611 . 108.8 no
C58 . C61 . H611 . 109.8 no
C60 . C61 . H612 . 109.6 no
C58 . C61 . H612 . 109.5 no
H611 . C61 . H612 . 108.8 no
C56 . C62 . C63 . 110.0(4) yes
C56 . C62 . H622 . 108.4 no
C63 . C62 . H622 . 108.3 no
C56 . C62 . H621 . 110.0 no
C63 . C62 . H621 . 110.4 no
H622 . C62 . H621 . 109.7 no
C62 . C63 . C64 . 109.4(4) yes
C62 . C63 . C65 . 110.1(4) yes
C64 . C63 . C65 . 109.4(4) yes
C62 . C63 . H631 . 109.2 no
C64 . C63 . H631 . 108.6 no
C65 . C63 . H631 . 110.1 no
C63 . C64 . C60 . 109.4(4) yes
C63 . C64 . H642 . 109.9 no
C60 . C64 . H642 . 109.2 no
C63 . C64 . H641 . 109.0 no
C60 . C64 . H641 . 110.7 no
H642 . C64 . H641 . 108.7 no
C58 . C65 . C63 . 109.4(4) yes
C58 . C65 . H651 . 109.5 no
C63 . C65 . H651 . 108.6 no
C58 . C65 . H652 . 109.6 no
C63 . C65 . H652 . 110.3 no
H651 . C65 . H652 . 109.4 no
Mn2 . O66 . C67 . 128.6(3) yes
Mn2 . O66 . H661 . 116.2 no
C67 . O66 . H661 . 111.6 no
O66 . C67 . H673 . 109.8 no
O66 . C67 . H672 . 108.7 no
H673 . C67 . H672 . 108.6 no
O66 . C67 . H671 . 110.5 no
H673 . C67 . H671 . 110.0 no
H672 . C67 . H671 . 109.2 no
Mn3 . O68 . C69 . 119.3(3) yes
Mn3 . O68 . H681 . 116.6 no
C69 . O68 . H681 . 105.4 no
O68 . C69 . H691 . 110.8 no
O68 . C69 . H693 . 108.7 no
H691 . C69 . H693 . 109.5 no
O68 . C69 . H692 . 109.5 no
H691 . C69 . H692 . 109.3 no
H693 . C69 . H692 . 109.0 no

loop_
_geom_bond_atom_site_label_1
_geom_bond_site_symmetry_1
_geom_bond_atom_site_label_2
_geom_bond_site_symmetry_2
_geom_bond_distance
_geom_bond_publ_flag
Mn1 . O46 2_776 2.306(3) yes
Mn1 . Mn1 2_776 3.1844(12) yes
Mn1 . Mn2 . 3.2290(8) yes
Mn1 . Mn3 . 3.2526(8) yes
Mn1 . O4 . 1.890(3) yes
Mn1 . O5 . 1.904(3) yes
Mn1 . N13 . 1.994(3) yes
Mn1 . O46 . 1.962(3) yes
Mn1 . O53 . 2.098(3) yes
Mn2 . O4 . 1.853(3) yes
Mn2 . O14 . 1.906(3) yes
Mn2 . O21 . 1.847(3) yes
Mn2 . N29 . 2.016(3) yes
Mn2 . O66 . 2.147(3) yes
Mn3 . O5 2_776 2.353(3) yes
Mn3 . O4 . 1.886(3) yes
Mn3 . O30 . 1.900(3) yes
Mn3 . O37 . 1.864(3) yes
Mn3 . N45 . 1.989(3) yes
Mn3 . O68 . 2.258(3) yes
O5 . C6 . 1.338(5) yes
C6 . C7 . 1.406(5) yes
C6 . C11 . 1.405(5) yes
C7 . C8 . 1.381(6) yes
C7 . H71 . 0.926 no
C8 . C9 . 1.396(6) yes
C8 . H81 . 0.938 no
C9 . C10 . 1.379(6) yes
C9 . H91 . 0.935 no
C10 . C11 . 1.422(5) yes
C10 . H101 . 0.939 no
C11 . C12 . 1.465(5) yes
C12 . N13 . 1.301(5) yes
C12 . C15 . 1.480(5) yes
N13 . O14 . 1.366(4) yes
C15 . C16 . 1.384(6) yes
C15 . C20 . 1.390(7) yes
C16 . C17 . 1.388(7) yes
C16 . H161 . 0.926 no
C17 . C18 . 1.359(10) yes
C17 . H171 . 0.920 no
C18 . C19 . 1.382(9) yes
C18 . H181 . 0.922 no
C19 . C20 . 1.388(7) yes
C19 . H191 . 0.919 no
C20 . H201 . 0.934 no
O21 . C22 . 1.317(5) yes
C22 . C23 . 1.410(6) yes
C22 . C27 . 1.406(6) yes
C23 . C24 . 1.374(6) yes
C23 . H231 . 0.933 no
C24 . C25 . 1.385(7) yes
C24 . H241 . 0.937 no
C25 . C26 . 1.371(6) yes
C25 . H251 . 0.939 no
C26 . C27 . 1.409(6) yes
C26 . H261 . 0.925 no
C27 . C28 . 1.457(5) yes
C28 . N29 . 1.303(5) yes
C28 . C31 . 1.497(6) yes
N29 . O30 . 1.367(4) yes
C31 . C32 . 1.388(7) yes
C31 . C36 . 1.381(7) yes
C32 . C33 . 1.394(7) yes
C32 . H321 . 0.926 no
C33 . C34 . 1.376(8) yes
C33 . H331 . 0.913 no
C34 . C35 . 1.387(8) yes
C34 . H341 . 0.922 no
C35 . C36 . 1.394(6) yes
C35 . H351 . 0.926 no
C36 . H361 . 0.920 no
O37 . C38 . 1.337(5) yes
C38 . C39 . 1.406(6) yes
C38 . C43 . 1.416(5) yes
C39 . C40 . 1.371(6) yes
C39 . H391 . 0.930 no
C40 . C41 . 1.397(6) yes
C40 . H401 . 0.936 no
C41 . C42 . 1.369(6) yes
C41 . H411 . 0.934 no
C42 . C43 . 1.417(5) yes
C42 . H421 . 0.931 no
C43 . C44 . 1.462(5) yes
C44 . N45 . 1.296(5) yes
C44 . C47 . 1.490(5) yes
N45 . O46 . 1.387(4) yes
C47 . C48 . 1.392(6) yes
C47 . C52 . 1.388(6) yes
C48 . C49 . 1.392(6) yes
C48 . H481 . 0.931 no
C49 . C50 . 1.364(7) yes
C49 . H491 . 0.927 no
C50 . C51 . 1.380(7) yes
C50 . H501 . 0.937 no
C51 . C52 . 1.384(6) yes
C51 . H511 . 0.937 no
C52 . H521 . 0.936 no
O53 . C54 . 1.246(5) yes
C54 . O55 . 1.267(5) yes
C54 . C56 . 1.531(5) yes
C56 . C57 . 1.537(6) yes
C56 . C59 . 1.540(6) yes
C56 . C62 . 1.535(6) yes
C57 . C58 . 1.540(6) yes
C57 . H571 . 0.971 no
C57 . H572 . 0.978 no
C58 . C61 . 1.522(7) yes
C58 . C65 . 1.530(7) yes
C58 . H581 . 0.971 no
C59 . C60 . 1.539(6) yes
C59 . H591 . 0.958 no
C59 . H592 . 0.965 no
C60 . C61 . 1.530(7) yes
C60 . C64 . 1.534(7) yes
C60 . H601 . 0.988 no
C61 . H611 . 0.967 no
C61 . H612 . 0.980 no
C62 . C63 . 1.536(6) yes
C62 . H622 . 0.976 no
C62 . H621 . 0.965 no
C63 . C64 . 1.537(7) yes
C63 . C65 . 1.526(8) yes
C63 . H631 . 0.986 no
C64 . H642 . 0.971 no
C64 . H641 . 0.972 no
C65 . H651 . 0.968 no
C65 . H652 . 0.968 no
O66 . C67 . 1.412(6) yes
O66 . H661 . 0.805 no
C67 . H673 . 0.944 no
C67 . H672 . 0.958 no
C67 . H671 . 0.961 no
O68 . C69 . 1.424(5) yes
O68 . H681 . 0.803 no
C69 . H691 . 0.952 no
C69 . H693 . 0.952 no
C69 . H692 . 0.957 no
